data_2215903
loop_
_publ_author_name
'Roivainen, Jarkko'
'Reuter, Hans'
'Mikhailopulo, Igor A.'
'Eickmeier, Henning'

_publ_section_title
;
 Methyl
 1-deoxy-1-(<i>N</i>^1^-thyminyl)-\b-<small>D</small>-psicofuranoside
;
_journal_coeditor_code FJ2046
_journal_issue 11
_journal_name_full 'Acta Crystallographica Section E'
_journal_page_first o4294
_journal_page_last o4294
_journal_paper_doi 10.1107/S1600536807048866
_journal_volume 63
_journal_year 2007
_chemical_formula_iupac 'C12 H18 N2 O7'
_chemical_formula_moiety 'C12 H18 N2 O7'
_chemical_formula_sum 'C12 H18 N2 O7'
_chemical_formula_weight 302.28
_chemical_name_systematic
;
Methyl 1-deoxy-1-(N^1^-thyminyl)-\b-D-psicofuranoside
;
_space_group_IT_number 19
_symmetry_cell_setting orthorhombic
_symmetry_space_group_name_Hall 'P 2ac 2ab'
_symmetry_space_group_name_H-M 'P 21 21 21'
_atom_sites_solution_hydrogens geom
_atom_sites_solution_primary direct
_atom_sites_solution_secondary difmap
_audit_creation_method SHELXL-97
_cell_angle_alpha 90.00
_cell_angle_beta 90.00
_cell_angle_gamma 90.00
_cell_formula_units_Z 4
_cell_length_a 5.7476(7)
_cell_length_b 15.6207(12)
_cell_length_c 15.6735(12)
_cell_measurement_reflns_used 65
_cell_measurement_temperature 293(2)
_cell_measurement_theta_max 12.44
_cell_measurement_theta_min 5.45
_cell_volume 1407.2(2)
_computing_cell_refinement 'XSCANS (Siemens, 1996)'
_computing_data_collection 'XSCANS (Siemens, 1996)'
_computing_data_reduction 'SHELXTL (Sheldrick, 1997)'
_computing_molecular_graphics 'DIAMOND (Brandenburg, 1999)'
_computing_publication_material 'SHELXTL (Sheldrick, 1997)'
_computing_structure_refinement 'SHELXTL (Sheldrick, 1997)'
_computing_structure_solution 'SHELXTL (Sheldrick, 1997)'
_diffrn_ambient_temperature 293(2)
_diffrn_measured_fraction_theta_full 0.988
_diffrn_measured_fraction_theta_max 0.988
_diffrn_measurement_device_type 'Siemens P4'
_diffrn_measurement_method 2\q/\w
_diffrn_radiation_monochromator graphite
_diffrn_radiation_source 'fine-focus sealed tube'
_diffrn_radiation_type MoK\a
_diffrn_radiation_wavelength 0.71073
_diffrn_reflns_av_R_equivalents 0.0212
_diffrn_reflns_av_sigmaI/netI 0.0315
_diffrn_reflns_limit_h_max 1
_diffrn_reflns_limit_h_min -8
_diffrn_reflns_limit_k_max 1
_diffrn_reflns_limit_k_min -21
_diffrn_reflns_limit_l_max 22
_diffrn_reflns_limit_l_min -1
_diffrn_reflns_number 3072
_diffrn_reflns_theta_full 30.00
_diffrn_reflns_theta_max 30.00
_diffrn_reflns_theta_min 1.84
_diffrn_standards_decay_% 0.4
_diffrn_standards_interval_count 97
_diffrn_standards_number 3
_exptl_absorpt_coefficient_mu 0.118
_exptl_absorpt_correction_type none
_exptl_crystal_colour colourless
_exptl_crystal_density_diffrn 1.427
_exptl_crystal_density_method 'not measured'
_exptl_crystal_description needle
_exptl_crystal_F_000 640
_exptl_crystal_size_max 0.35
_exptl_crystal_size_mid 0.16
_exptl_crystal_size_min 0.16
_refine_diff_density_max 0.248
_refine_diff_density_min -0.219
_refine_ls_abs_structure_details 'Flack (1983)'
_refine_ls_abs_structure_Flack 1.7(14)
_refine_ls_extinction_coef 0.021(4)
_refine_ls_extinction_expression Fc^*^=kFc[1+0.001xFc^2^\l^3^/sin(2\q)]^-1/4^
_refine_ls_extinction_method 'SHELXTL (Sheldrick, 1997)'
_refine_ls_goodness_of_fit_ref 1.052
_refine_ls_hydrogen_treatment constr
_refine_ls_matrix_type full
_refine_ls_number_parameters 192
_refine_ls_number_reflns 2335
_refine_ls_number_restraints 0
_refine_ls_restrained_S_all 1.052
_refine_ls_R_factor_all 0.0488
_refine_ls_R_factor_gt 0.0439
_refine_ls_shift/su_max 0.000
_refine_ls_shift/su_mean 0.000
_refine_ls_structure_factor_coef Fsqd
_refine_ls_weighting_details 'calc w=1/[\s^2^(Fo^2^)+(0.0728P)^2^+0.2397P] where P=(Fo^2^+2Fc^2^)/3'
_refine_ls_weighting_scheme calc
_refine_ls_wR_factor_gt 0.1274
_refine_ls_wR_factor_ref 0.1323
_reflns_number_gt 2102
_reflns_number_total 2335
_reflns_threshold_expression I>2\s(I)
_cod_data_source_file fj2046.cif
_cod_data_source_block I
_cod_depositor_comments
;
The following automatic conversions were performed:
'_symmetry_cell_setting' value 'Orthorhombic' changed to 'orthorhombic'
according to '/home/saulius/struct/CIF-dictionaries/cif_core.dic'
dictionary named 'cif_core.dic' version 2.4.1 from
2010-06-29.

'_geom_bond_publ_flag' value 'No' changed to 'no' according
to '/home/saulius/struct/CIF-dictionaries/cif_core.dic' dictionary named
'cif_core.dic' version 2.4.1 from 2010-06-29 (29
times).

'_geom_bond_publ_flag' value 'Yes' changed to 'yes' according to
'/home/saulius/struct/CIF-dictionaries/cif_core.dic' dictionary named
'cif_core.dic' version 2.4.1 from 2010-06-29 (11
times).

'_geom_angle_publ_flag' value 'No' changed to 'no' according to
'/home/saulius/struct/CIF-dictionaries/cif_core.dic' dictionary named
'cif_core.dic' version 2.4.1 from 2010-06-29 (54
times).

'_geom_angle_publ_flag' value 'Yes' changed to 'yes' according to
'/home/saulius/struct/CIF-dictionaries/cif_core.dic' dictionary named
'cif_core.dic' version 2.4.1 from 2010-06-29 (17
times).

'_geom_torsion_publ_flag' value 'No' changed to 'no' according to
'/home/saulius/struct/CIF-dictionaries/cif_core.dic' dictionary named
'cif_core.dic' version 2.4.1 from 2010-06-29 (24
times).

'_geom_torsion_publ_flag' value 'Yes' changed to 'yes' according
to '/home/saulius/struct/CIF-dictionaries/cif_core.dic' dictionary named
'cif_core.dic' version 2.4.1 from 2010-06-29 (21 time).

Automatic conversion script
Id: cif_fix_enum 1527 2010-12-29 10:47:43Z saulius 

The following automatic conversions were performed:

'_symmetry_cell_setting' value 'Orthorhombic' changed to
'orthorhombic' according to
/home/saulius/struct/CIF-dictionaries/cif_core.dic dictionary named
'cif_core.dic' version 2.4.1 from 2010-06-29.

'_geom_bond_publ_flag'
value 'No' changed to 'no' according to
/home/saulius/struct/CIF-dictionaries/cif_core.dic dictionary named
'cif_core.dic' version 2.4.1 from 2010-06-29 (29
times).

'_geom_bond_publ_flag' value 'Yes' changed to 'yes'
according to /home/saulius/struct/CIF-dictionaries/cif_core.dic
dictionary named 'cif_core.dic' version 2.4.1 from 2010-06-29 (11
times).

'_geom_angle_publ_flag' value 'No' changed to 'no' according
to /home/saulius/struct/CIF-dictionaries/cif_core.dic dictionary
named 'cif_core.dic' version 2.4.1 from 2010-06-29 (54
times).

'_geom_angle_publ_flag' value 'Yes' changed to 'yes'
according to /home/saulius/struct/CIF-dictionaries/cif_core.dic
dictionary named 'cif_core.dic' version 2.4.1 from 2010-06-29 (17
times).

'_geom_torsion_publ_flag' value 'No' changed to 'no'
according to /home/saulius/struct/CIF-dictionaries/cif_core.dic
dictionary named 'cif_core.dic' version 2.4.1 from 2010-06-29 (24
times).

'_geom_torsion_publ_flag' value 'Yes' changed to 'yes'
according to /home/saulius/struct/CIF-dictionaries/cif_core.dic
dictionary named 'cif_core.dic' version 2.4.1 from 2010-06-29 (21
time).

Automatic conversion script
Id: cif_fix_values 1715 2011-07-08 13:25:40Z adriana 
;
_cod_database_code 2215903
_cod_database_fobs_code 2215903

loop_
_symmetry_equiv_pos_as_xyz
'x, y, z'
'-x+1/2, -y, z+1/2'
'-x, y+1/2, -z+1/2'
'x+1/2, -y+1/2, -z'

loop_
_atom_site_type_symbol
_atom_site_label
_atom_site_fract_x
_atom_site_fract_y
_atom_site_fract_z
_atom_site_U_iso_or_equiv
_atom_site_adp_type
_atom_site_calc_flag
_atom_site_refinement_flags
_atom_site_occupancy
N N1 0.1653(3) 0.49559(9) 0.48231(10) 0.0332(4) Uani d . 1
C C2 0.2349(5) 0.57613(13) 0.45747(13) 0.0383(5) Uani d . 1
O O2 0.4073(4) 0.58835(11) 0.41307(12) 0.0553(5) Uani d . 1
N N3 0.0962(5) 0.64153(11) 0.48671(14) 0.0487(5) Uani d . 1
H H3 0.1333 0.6923 0.4706 0.075(3) Uiso calc R 1
C C4 -0.0964(5) 0.63477(13) 0.53910(15) 0.0443(5) Uani d . 1
O O4 -0.2060(5) 0.69882(12) 0.56133(16) 0.0728(7) Uani d . 1
C C5 -0.1533(4) 0.54875(13) 0.56644(13) 0.0369(4) Uani d . 1
C C50 -0.3524(5) 0.53625(19) 0.62618(18) 0.0531(6) Uani d . 1
H H501 -0.4222 0.5906 0.6387 0.075(3) Uiso calc R 1
H H502 -0.2973 0.5106 0.6781 0.075(3) Uiso calc R 1
H H503 -0.4658 0.4994 0.6002 0.075(3) Uiso calc R 1
C C6 -0.0208(4) 0.48472(12) 0.53712(12) 0.0339(4) Uani d . 1
H H6 -0.0562 0.4294 0.5547 0.075(3) Uiso calc R 1
C C1' 0.2955(4) 0.42076(12) 0.45255(12) 0.0328(4) Uani d . 1
H H1'1 0.3118 0.3804 0.4992 0.075(3) Uiso calc R 1
H H1'2 0.4502 0.4386 0.4354 0.075(3) Uiso calc R 1
C C2' 0.1763(4) 0.37591(12) 0.37717(11) 0.0304(4) Uani d . 1
O O2' 0.1290(3) 0.43351(11) 0.30982(10) 0.0426(4) Uani d . 1
C C3' -0.0556(4) 0.33227(13) 0.39528(12) 0.0349(4) Uani d . 1
H H3' -0.1868 0.3719 0.3893 0.075(3) Uiso calc R 1
O O3' -0.0464(4) 0.29518(10) 0.47810(10) 0.0512(5) Uani d . 1
H H3O -0.1711 0.2672 0.4789 0.075(3) Uiso d R 1
C C4' -0.0604(4) 0.26182(13) 0.32716(13) 0.0339(4) Uani d . 1
H H4' -0.1183 0.2847 0.2729 0.075(3) Uiso calc R 1
O O4' -0.1915(3) 0.18980(10) 0.35188(11) 0.0466(4) Uani d . 1
H H4O -0.3134 0.1845 0.3229 0.075(3) Uiso d R 1
C C5' 0.1973(4) 0.23823(13) 0.31950(13) 0.0350(4) Uani d . 1
H H5' 0.2278 0.1885 0.3559 0.075(3) Uiso calc R 1
O O5' 0.3284(3) 0.30973(10) 0.35161(10) 0.0390(3) Uani d . 1
C C6' 0.2637(5) 0.21586(19) 0.22929(16) 0.0491(6) Uani d . 1
H H6'1 0.1545 0.1745 0.2063 0.075(3) Uiso calc R 1
H H6'2 0.2585 0.2667 0.1939 0.075(3) Uiso calc R 1
O O6' 0.4901(4) 0.18126(19) 0.22886(14) 0.0791(8) Uani d . 1
H H6O 0.5052 0.1505 0.1853 0.075(3) Uiso d R 1
C C22' 0.3241(6) 0.4601(2) 0.26075(16) 0.0610(8) Uani d . 1
H H221 0.2739 0.4990 0.2170 0.075(3) Uiso calc R 1
H H222 0.3957 0.4110 0.2349 0.075(3) Uiso calc R 1
H H223 0.4345 0.4882 0.2972 0.075(3) Uiso calc R 1

loop_
_atom_site_aniso_label
_atom_site_aniso_U_11
_atom_site_aniso_U_22
_atom_site_aniso_U_33
_atom_site_aniso_U_12
_atom_site_aniso_U_13
_atom_site_aniso_U_23
N1 0.0448(9) 0.0214(6) 0.0335(7) -0.0003(7) 0.0067(7) 0.0013(5)
C2 0.0525(12) 0.0267(8) 0.0356(9) -0.0049(9) -0.0002(9) 0.0056(7)
O2 0.0691(12) 0.0419(9) 0.0549(10) -0.0134(9) 0.0151(10) 0.0100(7)
N3 0.0715(14) 0.0209(7) 0.0536(10) -0.0022(9) 0.0011(11) 0.0046(7)
C4 0.0599(14) 0.0256(8) 0.0475(11) 0.0090(10) -0.0042(11) -0.0010(8)
O4 0.0989(18) 0.0346(9) 0.0848(14) 0.0265(11) 0.0097(15) -0.0036(9)
C5 0.0430(11) 0.0318(9) 0.0360(9) 0.0022(9) -0.0012(9) -0.0047(7)
C50 0.0507(14) 0.0545(13) 0.0540(13) 0.0041(12) 0.0113(12) -0.0138(11)
C6 0.0456(11) 0.0241(7) 0.0319(8) -0.0033(8) 0.0051(8) -0.0018(6)
C1' 0.0391(10) 0.0285(8) 0.0307(8) 0.0054(8) 0.0002(8) -0.0003(7)
C2' 0.0338(9) 0.0290(8) 0.0285(7) 0.0049(7) 0.0042(7) 0.0003(6)
O2' 0.0471(9) 0.0461(8) 0.0345(7) -0.0037(7) -0.0035(7) 0.0128(6)
C3' 0.0367(10) 0.0297(8) 0.0382(9) 0.0025(8) 0.0077(8) -0.0010(7)
O3' 0.0813(13) 0.0363(8) 0.0361(7) -0.0176(9) 0.0171(9) -0.0027(6)
C4' 0.0340(9) 0.0319(8) 0.0359(9) 0.0023(8) 0.0013(8) -0.0009(7)
O4' 0.0498(9) 0.0383(8) 0.0517(9) -0.0087(7) -0.0008(8) -0.0014(7)
C5' 0.0361(10) 0.0345(9) 0.0345(8) 0.0073(8) -0.0021(8) -0.0082(7)
O5' 0.0323(7) 0.0406(7) 0.0440(7) 0.0080(6) -0.0010(6) -0.0156(6)
C6' 0.0446(12) 0.0605(15) 0.0423(10) 0.0053(12) 0.0000(10) -0.0230(11)
O6' 0.0506(11) 0.122(2) 0.0651(12) 0.0234(13) -0.0032(10) -0.0587(14)
C22' 0.074(2) 0.0713(17) 0.0374(10) -0.0288(17) 0.0071(13) 0.0091(11)

loop_
_atom_type_symbol
_atom_type_description
_atom_type_scat_dispersion_real
_atom_type_scat_dispersion_imag
_atom_type_scat_source
C C 0.0033 0.0016 'International Tables Vol C Tables 4.2.6.8 and 6.1.1.4'
H H 0.0000 0.0000 'International Tables Vol C Tables 4.2.6.8 and 6.1.1.4'
N N 0.0061 0.0033 'International Tables Vol C Tables 4.2.6.8 and 6.1.1.4'
O O 0.0106 0.0060 'International Tables Vol C Tables 4.2.6.8 and 6.1.1.4'

loop_
_geom_angle_atom_site_label_1
_geom_angle_atom_site_label_2
_geom_angle_atom_site_label_3
_geom_angle
_geom_angle_publ_flag
C2 N1 C6 120.86(17) no
C2 N1 C1' 119.41(18) no
C6 N1 C1' 119.69(15) no
O2 C2 N3 122.86(19) no
O2 C2 N1 122.5(2) no
N3 C2 N1 114.6(2) no
C2 N3 C4 127.30(17) no
C2 N3 H3 116.4 no
C4 N3 H3 116.4 no
O4 C4 N3 121.0(2) no
O4 C4 C5 123.7(3) no
N3 C4 C5 115.31(19) no
C6 C5 C4 117.6(2) no
C6 C5 C50 123.7(2) no
C4 C5 C50 118.7(2) no
C5 C50 H501 109.5 no
C5 C50 H502 109.5 no
H501 C50 H502 109.5 no
C5 C50 H503 109.5 no
H501 C50 H503 109.5 no
H502 C50 H503 109.5 no
C5 C6 N1 124.18(18) no
C5 C6 H6 117.9 no
N1 C6 H6 117.9 no
N1 C1' C2' 112.45(17) no
N1 C1' H1'1 109.1 no
C2' C1' H1'1 109.1 no
N1 C1' H1'2 109.1 no
C2' C1' H1'2 109.1 no
H1'1 C1' H1'2 107.8 no
O5' C2' O2' 111.93(16) yes
O5' C2' C3' 105.49(15) yes
O2' C2' C3' 104.80(17) yes
O5' C2' C1' 106.05(16) yes
O2' C2' C1' 111.72(16) yes
C3' C2' C1' 116.81(16) yes
C2' O2' C22' 116.0(2) no
O3' C3' C2' 108.65(18) yes
O3' C3' C4' 110.10(16) yes
C2' C3' C4' 101.94(16) yes
O3' C3' H3' 111.9 no
C2' C3' H3' 111.9 no
C4' C3' H3' 111.9 no
C3' O3' H3O 101.2 no
O4' C4' C5' 110.30(17) yes
O4' C4' C3' 113.03(17) yes
C5' C4' C3' 102.12(17) yes
O4' C4' H4' 110.4 no
C5' C4' H4' 110.4 no
C3' C4' H4' 110.4 no
C4' O4' H4O 112.1 no
O5' C5' C6' 112.1(2) yes
O5' C5' C4' 107.02(15) yes
C6' C5' C4' 112.00(19) yes
O5' C5' H5' 108.5 no
C6' C5' H5' 108.5 no
C4' C5' H5' 108.5 no
C2' O5' C5' 110.08(15) yes
O6' C6' C5' 109.1(2) yes
O6' C6' H6'1 109.9 no
C5' C6' H6'1 109.9 no
O6' C6' H6'2 109.9 no
C5' C6' H6'2 109.9 no
H6'1 C6' H6'2 108.3 no
C6' O6' H6O 108.6 no
O2' C22' H221 109.5 no
O2' C22' H222 109.5 no
H221 C22' H222 109.5 no
O2' C22' H223 109.5 no
H221 C22' H223 109.5 no
H222 C22' H223 109.5 no

loop_
_geom_bond_atom_site_label_1
_geom_bond_atom_site_label_2
_geom_bond_distance
_geom_bond_publ_flag
N1 C2 1.376(2) no
N1 C6 1.382(3) no
N1 C1' 1.464(2) no
C2 O2 1.226(3) no
C2 N3 1.375(3) no
N3 C4 1.382(4) no
N3 H3 0.8600 no
C4 O4 1.232(3) no
C4 C5 1.448(3) no
C5 C6 1.338(3) no
C5 C50 1.491(3) no
C50 H501 0.9600 no
C50 H502 0.9600 no
C50 H503 0.9600 no
C6 H6 0.9300 no
C1' C2' 1.535(3) yes
C1' H1'1 0.9700 no
C1' H1'2 0.9700 no
C2' O5' 1.412(2) yes
C2' O2' 1.413(2) yes
C2' C3' 1.524(3) yes
O2' C22' 1.422(3) no
C3' O3' 1.423(2) yes
C3' C4' 1.534(3) yes
C3' H3' 0.9800 no
O3' H3O 0.8389 no
C4' O4' 1.408(3) yes
C4' C5' 1.531(3) yes
C4' H4' 0.9800 no
O4' H4O 0.8389 no
C5' O5' 1.438(3) yes
C5' C6' 1.505(3) yes
C5' H5' 0.9800 no
C6' O6' 1.409(4) yes
C6' H6'1 0.9700 no
C6' H6'2 0.9700 no
O6' H6O 0.8389 no
C22' H221 0.9600 no
C22' H222 0.9600 no
C22' H223 0.9600 no

loop_
_geom_hbond_atom_site_label_D
_geom_hbond_atom_site_label_H
_geom_hbond_atom_site_label_A
_geom_hbond_site_symmetry_A
_geom_hbond_distance_DH
_geom_hbond_distance_HA
_geom_hbond_distance_DA
_geom_hbond_angle_DHA
N3 H3 O4 4_566 0.86 2.00 2.842(3) 167
O3' H3O O3' 4_456 0.84 2.46 3.2745(16) 163
O4' H4O O6' 1_455 0.84 1.86 2.662(3) 160
O6' H6O O2 3_645 0.84 1.89 2.721(2) 170

loop_
_geom_torsion_atom_site_label_1
_geom_torsion_atom_site_label_2
_geom_torsion_atom_site_label_3
_geom_torsion_atom_site_label_4
_geom_torsion
_geom_torsion_publ_flag
C6 N1 C2 O2 175.6(2) no
C1' N1 C2 O2 -2.3(3) no
C6 N1 C2 N3 -4.2(3) no
C1' N1 C2 N3 177.94(19) no
O2 C2 N3 C4 -177.7(2) no
N1 C2 N3 C4 2.1(4) no
C2 N3 C4 O4 179.6(3) no
C2 N3 C4 C5 0.9(4) no
O4 C4 C5 C6 179.6(3) no
N3 C4 C5 C6 -1.8(3) no
O4 C4 C5 C50 -1.2(4) no
N3 C4 C5 C50 177.4(2) no
C4 C5 C6 N1 -0.3(3) no
C50 C5 C6 N1 -179.4(2) no
C2 N1 C6 C5 3.6(3) no
C1' N1 C6 C5 -178.6(2) no
C2 N1 C1' C2' -100.1(2) no
C6 N1 C1' C2' 82.0(2) no
N1 C1' C2' O5' 175.76(15) no
N1 C1' C2' O2' 53.6(2) no
N1 C1' C2' C3' -67.1(2) no
O5' C2' O2' C22' -44.8(3) no
C3' C2' O2' C22' -158.6(2) no
C1' C2' O2' C22' 74.0(2) no
O5' C2' C3' O3' 80.69(18) yes
O2' C2' C3' O3' -161.01(16) yes
C1' C2' C3' O3' -36.8(2) yes
O5' C2' C3' C4' -35.54(19) yes
O2' C2' C3' C4' 82.75(18) yes
C1' C2' C3' C4' -153.02(17) yes
O3' C3' C4' O4' 36.9(3) yes
C2' C3' C4' O4' 152.08(17) yes
O3' C3' C4' C5' -81.6(2) yes
C2' C3' C4' C5' 33.6(2) yes
O4' C4' C5' O5' -141.60(16) yes
C3' C4' C5' O5' -21.2(2) yes
O4' C4' C5' C6' 95.2(2) yes
C3' C4' C5' C6' -144.4(2) yes
O2' C2' O5' C5' -90.3(2) yes
C3' C2' O5' C5' 23.1(2) yes
C1' C2' O5' C5' 147.67(17) yes
C6' C5' O5' C2' 122.23(19) yes
C4' C5' O5' C2' -0.9(2) yes
O5' C5' C6' O6' 69.4(3) yes
C4' C5' C6' O6' -170.3(2) yes

loop_
_cod_related_entry_id
_cod_related_entry_database
_cod_related_entry_code
1 ChemSpider 21197071
